data_8106174
loop_
_publ_author_name
'Zhou, Ben-Guo'
'Zhang, Li-Na'

_publ_section_title
;
 The crystal structure of
 1-(5-ferrocenyl-3-(trifluoromethyl)-1H-pyrazol-1-yl)pentan-1-on,
 C19H19F3FeN2O
;
_journal_issue 3
_journal_name_full 'Zeitschrift f\"ur Kristallographie - New Crystal Structures'
_journal_page_first 435
_journal_page_last 436
_journal_paper_doi 10.1515/ncrs-2017-0330
_journal_volume 233
_journal_year 2018
_chemical_formula_moiety 'C19 H19 F3 Fe N2 O'
_chemical_formula_sum 'C19 H19 F3 Fe N2 O'
_chemical_formula_weight 404.21
_space_group_crystal_system monoclinic
_space_group_IT_number 14
_space_group_name_Hall '-P 2ybc'
_space_group_name_H-M_alt 'P 1 21/c 1'
_atom_sites_solution_hydrogens geom
_cell_angle_alpha 90
_cell_angle_beta 108.643(2)
_cell_angle_gamma 90
_cell_formula_units_Z 4
_cell_length_a 10.9948(6)
_cell_length_b 21.9829(10)
_cell_length_c 7.8962(4)
_cell_measurement_reflns_used 8651
_cell_measurement_temperature 273(2)
_cell_measurement_theta_max 25.66
_cell_measurement_theta_min 2.69
_cell_volume 1808.35(16)
_computing_cell_refinement 'Bruker SAINT'
_computing_data_collection 'Bruker APEX2'
_computing_data_reduction 'Bruker SAINT'
_computing_molecular_graphics 'Bruker SHELXTL'
_computing_publication_material 'Bruker SHELXTL'
_computing_structure_refinement 'SHELXL-2017/1 (Sheldrick, 2017)'
_computing_structure_solution 'SHELXL-2017/1 (Sheldrick, 2017)'
_diffrn_ambient_temperature 273(2)
_diffrn_measured_fraction_theta_full 0.997
_diffrn_measured_fraction_theta_max 0.997
_diffrn_measurement_device_type 'Bruker APEX-II CCD'
_diffrn_measurement_method '\f and \w scans'
_diffrn_radiation_type MoK\a
_diffrn_radiation_wavelength 0.71073
_diffrn_reflns_av_R_equivalents 0.0346
_diffrn_reflns_av_unetI/netI 0.0289
_diffrn_reflns_Laue_measured_fraction_full 0.997
_diffrn_reflns_Laue_measured_fraction_max 0.997
_diffrn_reflns_limit_h_max 13
_diffrn_reflns_limit_h_min -13
_diffrn_reflns_limit_k_max 25
_diffrn_reflns_limit_k_min -26
_diffrn_reflns_limit_l_max 9
_diffrn_reflns_limit_l_min -9
_diffrn_reflns_number 17705
_diffrn_reflns_point_group_measured_fraction_full 0.997
_diffrn_reflns_point_group_measured_fraction_max 0.997
_diffrn_reflns_theta_full 25.242
_diffrn_reflns_theta_max 25.729
_diffrn_reflns_theta_min 2.694
_exptl_absorpt_coefficient_mu 0.873
_exptl_absorpt_correction_T_max 0.8448
_exptl_absorpt_correction_T_min 0.7797
_exptl_absorpt_correction_type multi-scan
_exptl_absorpt_process_details SADABS
_exptl_crystal_colour colorless
_exptl_crystal_density_diffrn 1.485
_exptl_crystal_density_method 'not measured'
_exptl_crystal_description block
_exptl_crystal_F_000 832
_exptl_crystal_size_max 0.300
_exptl_crystal_size_mid 0.240
_exptl_crystal_size_min 0.200
_refine_diff_density_max 0.203
_refine_diff_density_min -0.188
_refine_diff_density_rms 0.040
_refine_ls_extinction_coef .
_refine_ls_extinction_method none
_refine_ls_goodness_of_fit_ref 1.045
_refine_ls_hydrogen_treatment constr
_refine_ls_matrix_type full
_refine_ls_number_parameters 235
_refine_ls_number_reflns 3439
_refine_ls_number_restraints 0
_refine_ls_restrained_S_all 1.045
_refine_ls_R_factor_all 0.0540
_refine_ls_R_factor_gt 0.0380
_refine_ls_shift/su_max 0.000
_refine_ls_shift/su_mean 0.000
_refine_ls_structure_factor_coef Fsqd
_refine_ls_weighting_details 'w=1/[\s^2^(Fo^2^)+(0.0405P)^2^+0.7593P] where P=(Fo^2^+2Fc^2^)/3'
_refine_ls_weighting_scheme calc
_refine_ls_wR_factor_gt 0.0860
_refine_ls_wR_factor_ref 0.0934
_reflns_Friedel_coverage 0.000
_reflns_Friedel_fraction_full .
_reflns_Friedel_fraction_max .
_reflns_number_gt 2753
_reflns_number_total 3439
_reflns_threshold_expression 'I > 2\s(I)'
_cod_data_source_file suppl_ncrs-2017-0330_suppl.cif
_cod_data_source_block P
_cod_depositor_comments
;
The following automatic conversions were performed:

data item '_exptl_crystal_density_meas' value 'not measured' was
changed to '?' -- the value is perceived as not measured.

Automatic conversion script
Id: cif_fix_values 8738 2021-04-28 16:35:53Z antanas 
;
_cod_original_sg_symbol_H-M 'P 21/c'
_cod_database_code 8106174
_shelx_space_group_comment
;
The symmetry employed for this shelxl refinement is uniquely defined
by the following loop, which should always be used as a source of
symmetry information in preference to the above space-group names.
They are only intended as comments.
;
_shelx_estimated_absorpt_t_min 0.780
_shelx_estimated_absorpt_t_max 0.845

loop_
_space_group_symop_operation_xyz
'x, y, z'
'-x, y+1/2, -z+1/2'
'-x, -y, -z'
'x, -y-1/2, z-1/2'

loop_
_atom_site_label
_atom_site_type_symbol
_atom_site_fract_x
_atom_site_fract_y
_atom_site_fract_z
_atom_site_U_iso_or_equiv
_atom_site_adp_type
_atom_site_occupancy
_atom_site_site_symmetry_order
_atom_site_calc_flag
_atom_site_refinement_flags_posn
_atom_site_refinement_flags_adp
_atom_site_refinement_flags_occupancy
_atom_site_disorder_assembly
_atom_site_disorder_group
C1 C 0.8847(3) 0.12795(15) 1.2430(4) 0.0761(9) Uani 1 1 d . . . . .
H1A H 0.933210 0.155376 1.338608 0.091 Uiso 1 1 calc R U . . .
C5 C 0.7605(3) 0.13835(17) 1.1245(4) 0.0808(9) Uani 1 1 d . . . . .
H5A H 0.707188 0.174200 1.123120 0.097 Uiso 1 1 calc R U . . .
C3 C 0.8280(4) 0.04698(15) 1.0548(4) 0.0875(10) Uani 1 1 d . . . . .
H3A H 0.830885 0.007791 0.997084 0.105 Uiso 1 1 calc R U . . .
C4 C 0.7264(3) 0.08821(17) 1.0074(4) 0.0810(10) Uani 1 1 d . . . . .
H4A H 0.645102 0.083047 0.910530 0.097 Uiso 1 1 calc R U . . .
C2 C 0.9270(3) 0.07202(14) 1.2009(4) 0.0822(10) Uani 1 1 d . . . . .
H2A H 1.010156 0.053094 1.262042 0.099 Uiso 1 1 calc R U . . .
C6 C 1.0009(3) 0.19920(17) 0.9659(4) 0.0849(10) Uani 1 1 d . . . . .
H6A H 1.044787 0.227446 1.062063 0.102 Uiso 1 1 calc R U . . .
C7 C 1.0510(3) 0.1444(2) 0.9266(4) 0.0893(11) Uani 1 1 d . . . . .
H7A H 1.135956 0.127816 0.991126 0.107 Uiso 1 1 calc R U . . .
C10 C 0.8753(3) 0.20631(12) 0.8448(4) 0.0693(8) Uani 1 1 d . . . . .
H10A H 0.817260 0.240464 0.841406 0.083 Uiso 1 1 calc R U . . .
C9 C 0.8484(2) 0.15522(12) 0.7292(3) 0.0542(6) Uani 1 1 d . . . . .
C8 C 0.9577(2) 0.11627(16) 0.7802(4) 0.0729(8) Uani 1 1 d . . . . .
H8A H 0.966815 0.077451 0.724396 0.088 Uiso 1 1 calc R U . . .
C11 C 0.7285(2) 0.14287(11) 0.5841(3) 0.0464(5) Uani 1 1 d . . . . .
C12 C 0.6814(2) 0.08579(11) 0.5085(3) 0.0502(6) Uani 1 1 d . . . . .
H12A H 0.720481 0.048079 0.539615 0.060 Uiso 1 1 calc R U . . .
C13 C 0.5684(2) 0.09732(10) 0.3823(3) 0.0467(5) Uani 1 1 d . . . . .
C14 C 0.4797(3) 0.05169(12) 0.2648(3) 0.0583(6) Uani 1 1 d . . . . .
C15 C 0.4452(2) 0.19398(11) 0.2716(3) 0.0517(6) Uani 1 1 d . . . . .
C16 C 0.4569(2) 0.26102(11) 0.2917(3) 0.0528(6) Uani 1 1 d . . . . .
H16A H 0.527692 0.274839 0.253250 0.063 Uiso 1 1 calc R U . . .
H16B H 0.476232 0.271554 0.416808 0.063 Uiso 1 1 calc R U . . .
C17 C 0.3345(2) 0.29349(12) 0.1828(3) 0.0607(7) Uani 1 1 d . . . . .
H17A H 0.311562 0.280138 0.059500 0.073 Uiso 1 1 calc R U . . .
H17B H 0.265407 0.281847 0.227750 0.073 Uiso 1 1 calc R U . . .
C19 C 0.2237(3) 0.39176(16) 0.0715(5) 0.0892(10) Uani 1 1 d . . . . .
H19A H 0.234738 0.435111 0.078247 0.134 Uiso 1 1 calc R U . . .
H19B H 0.205706 0.378751 -0.050132 0.134 Uiso 1 1 calc R U . . .
H19C H 0.153546 0.380702 0.112799 0.134 Uiso 1 1 calc R U . . .
C18 C 0.3465(3) 0.36106(12) 0.1885(4) 0.0689(7) Uani 1 1 d . . . . .
H18A H 0.417538 0.372902 0.147865 0.083 Uiso 1 1 calc R U . . .
H18B H 0.365335 0.374854 0.310932 0.083 Uiso 1 1 calc R U . . .
Fe1 Fe 0.88725(3) 0.12843(2) 0.98636(4) 0.04861(13) Uani 1 1 d . . . . .
F1 F 0.53190(18) -0.00312(7) 0.3031(2) 0.0895(6) Uani 1 1 d . . . . .
F2 F 0.36621(15) 0.04874(8) 0.2900(2) 0.0769(5) Uani 1 1 d . . . . .
F3 F 0.45909(16) 0.06054(7) 0.09188(18) 0.0759(5) Uani 1 1 d . . . . .
N1 N 0.64979(17) 0.18722(9) 0.5076(2) 0.0469(5) Uani 1 1 d . . . . .
N2 N 0.54901(17) 0.15912(8) 0.3813(2) 0.0447(4) Uani 1 1 d . . . . .
O1 O 0.35650(18) 0.16783(9) 0.1691(3) 0.0832(6) Uani 1 1 d . . . . .

loop_
_atom_site_aniso_label
_atom_site_aniso_U_11
_atom_site_aniso_U_22
_atom_site_aniso_U_33
_atom_site_aniso_U_23
_atom_site_aniso_U_13
_atom_site_aniso_U_12
C1 0.080(2) 0.094(2) 0.0438(15) -0.0065(14) 0.0049(14) -0.0115(17)
C5 0.0632(18) 0.121(3) 0.0590(18) -0.0064(17) 0.0208(15) -0.0029(17)
C3 0.117(3) 0.0665(19) 0.0658(19) 0.0035(16) 0.0104(19) -0.0326(19)
C4 0.0639(18) 0.122(3) 0.0526(16) 0.0051(18) 0.0120(14) -0.0406(19)
C2 0.095(2) 0.072(2) 0.0584(17) 0.0149(15) -0.0057(16) -0.0095(17)
C6 0.0621(18) 0.098(2) 0.074(2) 0.0065(18) -0.0059(16) -0.0403(18)
C7 0.0316(14) 0.151(3) 0.076(2) 0.005(2) 0.0032(14) -0.0141(17)
C10 0.0623(17) 0.0594(16) 0.0687(17) 0.0095(14) -0.0035(14) -0.0216(13)
C9 0.0393(12) 0.0719(16) 0.0467(13) 0.0087(12) 0.0072(10) -0.0122(11)
C8 0.0425(14) 0.114(2) 0.0639(17) -0.0032(16) 0.0185(13) 0.0028(14)
C11 0.0417(12) 0.0584(14) 0.0374(12) 0.0036(10) 0.0102(10) -0.0081(10)
C12 0.0510(14) 0.0525(14) 0.0447(13) 0.0041(10) 0.0120(11) -0.0028(11)
C13 0.0510(13) 0.0506(14) 0.0377(12) 0.0008(10) 0.0130(11) -0.0091(10)
C14 0.0667(17) 0.0575(16) 0.0446(14) -0.0033(11) 0.0090(12) -0.0124(13)
C15 0.0469(13) 0.0605(15) 0.0417(12) 0.0017(11) 0.0058(11) -0.0070(11)
C16 0.0503(14) 0.0610(15) 0.0416(13) 0.0039(11) 0.0068(11) -0.0048(11)
C17 0.0535(15) 0.0694(17) 0.0529(15) 0.0030(12) 0.0083(12) -0.0006(12)
C19 0.0670(19) 0.095(2) 0.105(3) 0.030(2) 0.0272(19) 0.0243(17)
C18 0.0650(17) 0.0709(18) 0.0662(18) 0.0054(14) 0.0143(14) 0.0048(13)
Fe1 0.0388(2) 0.0543(2) 0.0434(2) -0.00259(15) 0.00010(14) -0.00501(14)
F1 0.1058(14) 0.0536(10) 0.0856(12) -0.0106(8) -0.0024(10) -0.0073(9)
F2 0.0690(10) 0.0881(11) 0.0719(10) -0.0107(8) 0.0200(8) -0.0355(8)
F3 0.0895(11) 0.0913(11) 0.0405(8) -0.0119(7) 0.0120(8) -0.0188(9)
N1 0.0417(10) 0.0539(11) 0.0397(10) -0.0008(8) 0.0053(8) -0.0120(9)
N2 0.0410(10) 0.0531(12) 0.0351(10) 0.0000(8) 0.0052(8) -0.0095(8)
O1 0.0627(12) 0.0707(13) 0.0836(14) -0.0055(11) -0.0222(11) -0.0089(10)

loop_
_atom_type_symbol
_atom_type_description
_atom_type_scat_dispersion_real
_atom_type_scat_dispersion_imag
_atom_type_scat_source
C C 0.0033 0.0016 'International Tables Vol C Tables 4.2.6.8 and 6.1.1.4'
H H 0.0000 0.0000 'International Tables Vol C Tables 4.2.6.8 and 6.1.1.4'
N N 0.0061 0.0033 'International Tables Vol C Tables 4.2.6.8 and 6.1.1.4'
O O 0.0106 0.0060 'International Tables Vol C Tables 4.2.6.8 and 6.1.1.4'
F F 0.0171 0.0103 'International Tables Vol C Tables 4.2.6.8 and 6.1.1.4'
Fe Fe 0.3463 0.8444 'International Tables Vol C Tables 4.2.6.8 and 6.1.1.4'

loop_
_geom_angle_atom_site_label_1
_geom_angle_atom_site_label_2
_geom_angle_atom_site_label_3
_geom_angle
_geom_angle_site_symmetry_1
_geom_angle_site_symmetry_3
C2 C1 C5 108.2(3) . .
C2 C1 Fe1 69.82(17) . .
C5 C1 Fe1 69.90(17) . .
C2 C1 H1A 125.9 . .
C5 C1 H1A 125.9 . .
Fe1 C1 H1A 125.9 . .
C1 C5 C4 107.9(3) . .
C1 C5 Fe1 69.73(18) . .
C4 C5 Fe1 69.45(17) . .
C1 C5 H5A 126.1 . .
C4 C5 H5A 126.1 . .
Fe1 C5 H5A 126.1 . .
C4 C3 C2 107.8(3) . .
C4 C3 Fe1 69.75(17) . .
C2 C3 Fe1 69.39(16) . .
C4 C3 H3A 126.1 . .
C2 C3 H3A 126.1 . .
Fe1 C3 H3A 126.1 . .
C3 C4 C5 108.1(3) . .
C3 C4 Fe1 70.17(18) . .
C5 C4 Fe1 69.99(17) . .
C3 C4 H4A 126.0 . .
C5 C4 H4A 126.0 . .
Fe1 C4 H4A 126.0 . .
C1 C2 C3 108.0(3) . .
C1 C2 Fe1 70.16(17) . .
C3 C2 Fe1 69.77(16) . .
C1 C2 H2A 126.0 . .
C3 C2 H2A 126.0 . .
Fe1 C2 H2A 126.0 . .
C7 C6 C10 108.3(3) . .
C7 C6 Fe1 69.83(18) . .
C10 C6 Fe1 69.29(15) . .
C7 C6 H6A 125.9 . .
C10 C6 H6A 125.9 . .
Fe1 C6 H6A 125.9 . .
C6 C7 C8 108.8(3) . .
C6 C7 Fe1 69.90(18) . .
C8 C7 Fe1 69.52(16) . .
C6 C7 H7A 125.6 . .
C8 C7 H7A 125.6 . .
Fe1 C7 H7A 125.6 . .
C6 C10 C9 107.8(3) . .
C6 C10 Fe1 69.91(17) . .
C9 C10 Fe1 69.47(14) . .
C6 C10 H10A 126.1 . .
C9 C10 H10A 126.1 . .
Fe1 C10 H10A 126.1 . .
C10 C9 C8 108.1(2) . .
C10 C9 C11 126.8(2) . .
C8 C9 C11 125.1(3) . .
C10 C9 Fe1 69.56(14) . .
C8 C9 Fe1 69.71(15) . .
C11 C9 Fe1 125.26(16) . .
C7 C8 C9 107.1(3) . .
C7 C8 Fe1 69.61(18) . .
C9 C8 Fe1 69.17(15) . .
C7 C8 H8A 126.5 . .
C9 C8 H8A 126.5 . .
Fe1 C8 H8A 126.5 . .
N1 C11 C12 111.41(19) . .
N1 C11 C9 121.1(2) . .
C12 C11 C9 127.5(2) . .
C13 C12 C11 105.8(2) . .
C13 C12 H12A 127.1 . .
C11 C12 H12A 127.1 . .
C12 C13 N2 107.20(19) . .
C12 C13 C14 126.7(2) . .
N2 C13 C14 126.1(2) . .
F3 C14 F2 107.6(2) . .
F3 C14 F1 106.7(2) . .
F2 C14 F1 106.3(2) . .
F3 C14 C13 113.8(2) . .
F2 C14 C13 113.5(2) . .
F1 C14 C13 108.6(2) . .
O1 C15 N2 118.5(2) . .
O1 C15 C16 125.0(2) . .
N2 C15 C16 116.51(19) . .
C15 C16 C17 112.0(2) . .
C15 C16 H16A 109.2 . .
C17 C16 H16A 109.2 . .
C15 C16 H16B 109.2 . .
C17 C16 H16B 109.2 . .
H16A C16 H16B 107.9 . .
C18 C17 C16 113.3(2) . .
C18 C17 H17A 108.9 . .
C16 C17 H17A 108.9 . .
C18 C17 H17B 108.9 . .
C16 C17 H17B 108.9 . .
H17A C17 H17B 107.7 . .
C18 C19 H19A 109.5 . .
C18 C19 H19B 109.5 . .
H19A C19 H19B 109.5 . .
C18 C19 H19C 109.5 . .
H19A C19 H19C 109.5 . .
H19B C19 H19C 109.5 . .
C17 C18 C19 111.7(3) . .
C17 C18 H18A 109.3 . .
C19 C18 H18A 109.3 . .
C17 C18 H18B 109.3 . .
C19 C18 H18B 109.3 . .
H18A C18 H18B 107.9 . .
C9 Fe1 C10 40.98(11) . .
C9 Fe1 C4 107.39(11) . .
C10 Fe1 C4 120.56(13) . .
C9 Fe1 C2 159.14(13) . .
C10 Fe1 C2 159.21(12) . .
C4 Fe1 C2 68.07(13) . .
C9 Fe1 C8 41.12(11) . .
C10 Fe1 C8 69.09(13) . .
C4 Fe1 C8 124.99(13) . .
C2 Fe1 C8 123.55(14) . .
C9 Fe1 C7 68.60(11) . .
C10 Fe1 C7 68.40(14) . .
C4 Fe1 C7 162.45(16) . .
C2 Fe1 C7 109.22(14) . .
C8 Fe1 C7 40.86(12) . .
C9 Fe1 C6 68.64(11) . .
C10 Fe1 C6 40.80(11) . .
C4 Fe1 C6 155.87(16) . .
C2 Fe1 C6 124.02(12) . .
C8 Fe1 C6 68.64(15) . .
C7 Fe1 C6 40.27(14) . .
C9 Fe1 C1 159.14(13) . .
C10 Fe1 C1 122.31(13) . .
C4 Fe1 C1 68.08(12) . .
C2 Fe1 C1 40.02(12) . .
C8 Fe1 C1 157.99(13) . .
C7 Fe1 C1 121.82(13) . .
C6 Fe1 C1 106.69(14) . .
C9 Fe1 C3 122.63(11) . .
C10 Fe1 C3 156.88(12) . .
C4 Fe1 C3 40.08(14) . .
C2 Fe1 C3 40.84(12) . .
C8 Fe1 C3 109.47(15) . .
C7 Fe1 C3 126.57(17) . .
C6 Fe1 C3 161.85(15) . .
C1 Fe1 C3 67.90(13) . .
C9 Fe1 C5 123.01(12) . .
C10 Fe1 C5 105.67(14) . .
C4 Fe1 C5 40.56(13) . .
C2 Fe1 C5 67.68(14) . .
C8 Fe1 C5 160.78(12) . .
C7 Fe1 C5 156.07(15) . .
C6 Fe1 C5 120.23(16) . .
C1 Fe1 C5 40.37(12) . .
C3 Fe1 C5 67.69(15) . .
C11 N1 N2 105.02(18) . .
C13 N2 N1 110.56(17) . .
C13 N2 C15 129.15(18) . .
N1 N2 C15 120.28(19) . .

loop_
_geom_bond_atom_site_label_1
_geom_bond_atom_site_label_2
_geom_bond_distance
_geom_bond_site_symmetry_2
C1 C2 1.392(4) .
C1 C5 1.406(4) .
C1 Fe1 2.036(3) .
C1 H1A 0.9800 .
C5 C4 1.410(4) .
C5 Fe1 2.038(3) .
C5 H5A 0.9800 .
C3 C4 1.394(5) .
C3 C2 1.419(4) .
C3 Fe1 2.036(3) .
C3 H3A 0.9800 .
C4 Fe1 2.031(3) .
C4 H4A 0.9800 .
C2 Fe1 2.031(3) .
C2 H2A 0.9800 .
C6 C7 1.400(5) .
C6 C10 1.415(4) .
C6 Fe1 2.034(3) .
C6 H6A 0.9800 .
C7 C8 1.419(4) .
C7 Fe1 2.033(3) .
C7 H7A 0.9800 .
C10 C9 1.418(4) .
C10 Fe1 2.026(3) .
C10 H10A 0.9800 .
C9 C8 1.425(4) .
C9 C11 1.469(3) .
C9 Fe1 2.025(2) .
C8 Fe1 2.032(3) .
C8 H8A 0.9800 .
C11 N1 1.315(3) .
C11 C12 1.415(3) .
C12 C13 1.345(3) .
C12 H12A 0.9300 .
C13 N2 1.375(3) .
C13 C14 1.497(3) .
C14 F3 1.325(3) .
C14 F2 1.326(3) .
C14 F1 1.327(3) .
C15 O1 1.197(3) .
C15 N2 1.417(3) .
C15 C16 1.483(3) .
C16 C17 1.523(3) .
C16 H16A 0.9700 .
C16 H16B 0.9700 .
C17 C18 1.491(4) .
C17 H17A 0.9700 .
C17 H17B 0.9700 .
C19 C18 1.528(4) .
C19 H19A 0.9600 .
C19 H19B 0.9600 .
C19 H19C 0.9600 .
C18 H18A 0.9700 .
C18 H18B 0.9700 .
N1 N2 1.377(2) .
